data_4337481
loop_
_publ_author_name
'L\"u, Minfeng'
'Aliev, Almaz'
'Olchowka, Jacob'
'Colmont, Marie'
'Huv\'e, Marielle'
'Wickleder, Claudia'
'Mentr\'e, Olivier'

_publ_section_title
;
 Multidimensional open-frameworks: combinations of one-dimensional
 channels and two-dimensional layers in novel BI/M oxo-chlorides.
;
_journal_issue 1
_journal_name_full 'Inorganic chemistry'
_journal_page_first 528
_journal_page_last 536
_journal_paper_doi 10.1021/ic402578m
_journal_volume 53
_journal_year 2014
_chemical_formula_sum 'Bi6 Cl4 Na O7.5'
_chemical_formula_weight 1538.7
_space_group_IT_number 63
_symmetry_cell_setting orthorhombic
_symmetry_Int_Tables_number 63
_symmetry_space_group_name_Hall '-C 2c 2'
_symmetry_space_group_name_H-M 'C m c m'
_cell_angle_alpha 90
_cell_angle_beta 90
_cell_angle_gamma 90
_cell_formula_units_Z 8
_cell_length_a 3.85170(10)
_cell_length_b 45.4530(9)
_cell_length_c 15.5814(3)
_cell_measurement_temperature 293
_cell_volume 2727.86(10)
_diffrn_ambient_temperature 293
_diffrn_measured_fraction_theta_full 0.99
_diffrn_measured_fraction_theta_max 0.99
_diffrn_measurement_device 'four-cycle diffractometer'
_diffrn_measurement_device_type 'Bruker CCD'
_diffrn_radiation_monochromator graphite
_diffrn_radiation_probe x-ray
_diffrn_radiation_source 'X-ray tube'
_diffrn_radiation_type 'Mo K\a'
_diffrn_radiation_wavelength 0.71073
_diffrn_reflns_av_R_equivalents 0.0349
_diffrn_reflns_av_sigmaI/netI 0.023
_diffrn_reflns_limit_h_max 5
_diffrn_reflns_limit_h_min -5
_diffrn_reflns_limit_k_max 68
_diffrn_reflns_limit_k_min -67
_diffrn_reflns_limit_l_max 23
_diffrn_reflns_limit_l_min -23
_diffrn_reflns_number 19816
_diffrn_reflns_theta_full 33.1
_diffrn_reflns_theta_max 33.1
_diffrn_reflns_theta_min 1.58
_exptl_absorpt_coefficient_mu 77.972
_exptl_absorpt_correction_T_max 0.7465
_exptl_absorpt_correction_T_min 0.4529
_exptl_absorpt_correction_type multi-scan
_exptl_absorpt_process_details Bruker
_exptl_crystal_colour colorless
_exptl_crystal_density_diffrn 7.4907
_exptl_crystal_description transparent
_exptl_crystal_F_000 5096
_exptl_crystal_size_max 0.270
_exptl_crystal_size_mid 0.050
_exptl_crystal_size_min 0.026
_refine_diff_density_max 2.72
_refine_diff_density_min -2.98
_refine_ls_extinction_coef 102(11)
_refine_ls_extinction_method 'B-C type 1 Gaussian isotropic (Becker & Coppens, 1974)'
_refine_ls_goodness_of_fit_gt 1.40
_refine_ls_goodness_of_fit_ref 1.33
_refine_ls_number_constraints 15
_refine_ls_number_parameters 133
_refine_ls_number_reflns 2988
_refine_ls_number_restraints 0
_refine_ls_R_factor_all 0.0303
_refine_ls_R_factor_gt 0.0215
_refine_ls_shift/su_max 0.0461
_refine_ls_shift/su_mean 0.0031
_refine_ls_structure_factor_coef F
_refine_ls_weighting_details w=1/(\s^2^(F)+0.0001F^2^)
_refine_ls_weighting_scheme sigma
_refine_ls_wR_factor_gt 0.0258
_refine_ls_wR_factor_ref 0.0271
_reflns_number_gt 2484
_reflns_number_total 2988
_reflns_threshold_expression I>3\s(I)
_cod_data_source_file ic402578m_si_001.cif
_cod_data_source_block I
_cod_depositor_comments
;
The following automatic conversions were performed:

'_diffrn_radiation_probe' value 'X-ray' changed to 'x-ray' according
to
/usr/data/users/saulius/automatic-downloads/current/ACS/lib/dictionaries/cif_core.dic
dictionary named 'cif_core.dic' version 2.4.2 from 2011-04-26.

Automatic conversion script
Id: cif_fix_values 2281 2013-09-26 08:29:07Z andrius 

The following automatic conversions were performed:

data name '_atom_site_site_symmetry_mutiplicity' was replaced with
'_atom_site_site_symmetry_multiplicity' as specified in the
replacement file 'data/replacement-values/replacement_tags.lst'.

Automatic conversion script
Id: cif_correct_tags 9268 2022-04-12 08:56:07Z antanas 
;
_cod_original_sg_symbol_Hall '-C -2x;-2yc;-2zc'
_cod_original_formula_sum 'Bi6 Cl4 Na1 O7.5'
_cod_database_code 4337481

loop_
_symmetry_equiv_pos_site_id
_symmetry_equiv_pos_as_xyz
1 x,y,z
2 -x,-y,z+1/2
3 -x,y,-z+1/2
4 x,-y,-z
5 -x,-y,-z
6 x,y,-z+1/2
7 x,-y,z+1/2
8 -x,y,z
9 x+1/2,y+1/2,z
10 -x+1/2,-y+1/2,z+1/2
11 -x+1/2,y+1/2,-z+1/2
12 x+1/2,-y+1/2,-z
13 -x+1/2,-y+1/2,-z
14 x+1/2,y+1/2,-z+1/2
15 x+1/2,-y+1/2,z+1/2
16 -x+1/2,y+1/2,z

loop_
_atom_site_label
_atom_site_type_symbol
_atom_site_fract_x
_atom_site_fract_y
_atom_site_fract_z
_atom_site_adp_type
_atom_site_U_iso_or_equiv
_atom_site_site_symmetry_multiplicity
_atom_site_occupancy
_atom_site_calc_flag
Bi1 Bi 0.5 0.245102(6) 0.099667(18) Uani 0.00894(7) 8 1 d
Bi2 Bi 0 0.179950(6) 0.039450(19) Uani 0.00999(7) 8 1 d
Bi3 Bi -0.5 0.042056(6) 0.003437(18) Uani 0.01044(7) 8 1 d
Bi4 Bi 0.5 0.164457(10) 0.25 Uani 0.02157(13) 4 1 d
Bi5 Bi 0 0.092413(7) -0.12725(2) Uani 0.00930(9) 8 0.8541(12) d
Na5 Na 0 0.092413(7) -0.12725(2) Uani 0.00930(9) 8 0.1459(12) d
Bi6a Bi 0 0.09400(9) 0.1260(6) Uani 0.0120(7) 8 0.34(3) d
Bi6b Bi 0 0.1014(3) 0.1423(4) Uani 0.0305(10) 8 0.66(3) d
Bi7 Bi -0.5 0.043138(12) 0.25 Uani 0.00904(15) 4 0.6712(17) d
Na7 Na -0.5 0.043138(12) 0.25 Uani 0.00904(15) 4 0.3288(17) d
Bi8 Bi -0.5 0.040624(12) -0.25 Uani 0.00875(16) 4 0.6205(16) d
Na8 Na -0.5 0.040624(12) -0.25 Uani 0.00875(16) 4 0.3795(16) d
Na9 Na -0.5 0.32204(13) 0.25 Uani 0.0309(18) 4 1 d
Cl1 Cl 0 0.22666(6) 0.25 Uani 0.0164(7) 4 1 d
Cl2 Cl 0.5 0.12730(4) -0.00257(13) Uani 0.0165(5) 8 1 d
Cl3 Cl 0 0.30043(5) 0.12789(14) Uani 0.0200(6) 8 1 d
Cl4 Cl 0 0.37168(6) 0.25 Uani 0.0190(8) 4 1 d
Cl5 Cl 0 0.00066(5) 0.12738(14) Uani 0.0206(6) 8 1 d
O1 O 0.5 0.19693(11) 0.0937(3) Uani 0.0098(14) 8 1 d
O2 O 0 0.06644(18) -0.25 Uani 0.016(2) 4 1 d
O3 O 0 0.23301(11) 0.0336(3) Uani 0.0091(14) 8 1 d
O4 O 0 0.15577(11) 0.1565(4) Uani 0.0142(15) 8 1 d
O5 O -0.5 0.06708(12) 0.1228(3) Uani 0.0119(15) 8 1 d
O6 O -0.5 0.06622(12) -0.1234(3) Uani 0.0131(15) 8 1 d
O7 O 0 0.06824(16) 0.25 Uani 0.012(2) 4 1 d
O8 O 0 0.06652(12) -0.0034(3) Uani 0.0129(16) 8 1 d
O9 O -0.427(3) 0.1169(2) 0.25 Uani 0.028(5) 8 0.5 d

loop_
_atom_site_aniso_label
_atom_site_aniso_type_symbol
_atom_site_aniso_U_11
_atom_site_aniso_U_22
_atom_site_aniso_U_33
_atom_site_aniso_U_12
_atom_site_aniso_U_13
_atom_site_aniso_U_23
Bi1 Bi 0.00806(11) 0.00951(12) 0.00924(13) 0 0 -0.00034(10)
Bi2 Bi 0.00845(11) 0.01033(12) 0.01119(13) 0 0 -0.00175(10)
Bi3 Bi 0.00973(12) 0.01010(13) 0.01149(14) 0 0 -0.00017(10)
Bi4 Bi 0.0390(3) 0.01048(19) 0.0152(2) 0 0 0
Bi5 Bi 0.00921(14) 0.00964(15) 0.00906(16) 0 0 0.00002(11)
Na5 Na 0.00921(14) 0.00964(15) 0.00906(16) 0 0 0.00002(11)
Bi6a Bi 0.0183(7) 0.0054(15) 0.0123(12) 0 0 -0.0005(7)
Bi6b Bi 0.0268(4) 0.049(3) 0.0153(9) 0 0 0.0126(14)
Bi7 Bi 0.0083(2) 0.0087(3) 0.0102(3) 0 0 0
Na7 Na 0.0083(2) 0.0087(3) 0.0102(3) 0 0 0
Bi8 Bi 0.0082(3) 0.0087(3) 0.0093(3) 0 0 0
Na8 Na 0.0082(3) 0.0087(3) 0.0093(3) 0 0 0
Na9 Na 0.027(3) 0.035(3) 0.030(3) 0 0 0
Cl1 Cl 0.0162(12) 0.0200(13) 0.0130(13) 0 0 0
Cl2 Cl 0.0161(9) 0.0141(9) 0.0194(10) 0 0 -0.0013(7)
Cl3 Cl 0.0210(9) 0.0195(10) 0.0194(11) 0 0 -0.0025(8)
Cl4 Cl 0.0195(13) 0.0171(13) 0.0203(15) 0 0 0
Cl5 Cl 0.0203(10) 0.0217(11) 0.0199(11) 0 0 0.0005(8)
O1 O 0.008(2) 0.011(2) 0.010(3) 0 0 0.000(2)
O2 O 0.020(4) 0.018(4) 0.010(4) 0 0 0
O3 O 0.010(2) 0.009(2) 0.009(2) 0 0 0.002(2)
O4 O 0.022(3) 0.009(2) 0.011(3) 0 0 -0.001(2)
O5 O 0.012(2) 0.011(2) 0.013(3) 0 0 -0.003(2)
O6 O 0.010(2) 0.016(3) 0.013(3) 0 0 0.006(2)
O7 O 0.016(4) 0.012(4) 0.007(4) 0 0 0
O8 O 0.010(2) 0.017(3) 0.012(3) 0 0 0.002(2)
O9 O 0.015(9) 0.011(5) 0.060(9) 0.005(4) 0 0

loop_
_atom_type_symbol
_atom_type_scat_dispersion_real
_atom_type_scat_dispersion_imag
_atom_type_scat_source
Bi -4.1077 10.2566 'International Tables Vol C tables 4.2.6.8 and 6.1.1.1'
Cl 0.1484 0.1585 'International Tables Vol C tables 4.2.6.8 and 6.1.1.1'
Na 0.0362 0.0249 'International Tables Vol C tables 4.2.6.8 and 6.1.1.1'
O 0.0106 0.0060 'International Tables Vol C tables 4.2.6.8 and 6.1.1.1'

loop_
_geom_angle_atom_site_label_1
_geom_angle_atom_site_label_2
_geom_angle_atom_site_label_3
_geom_angle_site_symmetry_1
_geom_angle_site_symmetry_3
_geom_angle
O1 Bi1 O3 . . 74.73(14)
O1 Bi1 O3 . 1_655 74.73(14)
O1 Bi1 O3 . 12_555 113.17(19)
O3 Bi1 O3 . 1_655 117.59(16)
O3 Bi1 O3 . 12_555 72.14(14)
O3 Bi1 O3 1_655 12_555 72.14(14)
O1 Bi2 O1 1_455 . 118.54(16)
O1 Bi2 O4 1_455 . 81.65(15)
O1 Bi2 O4 . . 81.65(15)
O5 Bi3 O6 . . 119.5(2)
O5 Bi3 O8 . 1_455 77.30(15)
O5 Bi3 O8 . . 77.30(15)
O6 Bi3 O8 . 1_455 73.47(15)
O6 Bi3 O8 . . 73.47(15)
O8 Bi3 O8 1_455 . 119.76(17)
O9 Bi4 O9 1_655 3_555 14.8(4)
O2 Bi5 O6 . . 75.33(16)
O2 Bi5 O6 . 1_655 75.33(16)
O2 Bi5 O8 . . 116.9(2)
O6 Bi5 O6 . 1_655 116.48(17)
O6 Bi5 O8 . . 72.75(15)
O6 Bi5 O8 1_655 . 72.75(15)
O2 Na5 O6 . . 75.33(16)
O2 Na5 O6 . 1_655 75.33(16)
O2 Na5 O8 . . 116.9(2)
O6 Na5 O6 . 1_655 116.48(17)
O6 Na5 O8 . . 72.75(15)
O6 Na5 O8 1_655 . 72.75(15)
O5 Bi6a O5 . 1_655 115.1(2)
O5 Bi6a O7 . . 75.0(2)
O5 Bi6a O8 . . 72.5(2)
O5 Bi6a O7 1_655 . 75.0(2)
O5 Bi6a O8 1_655 . 72.5(2)
O7 Bi6a O8 . . 117.0(3)
O5 Bi7 O5 . 3_455 122.45(19)
O5 Bi7 O7 . 1_455 75.80(9)
O5 Bi7 O7 . . 75.80(9)
O5 Bi7 O7 3_455 1_455 75.80(9)
O5 Bi7 O7 3_455 . 75.80(9)
O7 Bi7 O7 1_455 . 118.7(2)
O5 Na7 O5 . 3_455 122.45(19)
O5 Na7 O7 . 1_455 75.80(9)
O5 Na7 O7 . . 75.80(9)
O5 Na7 O7 3_455 1_455 75.80(9)
O5 Na7 O7 3_455 . 75.80(9)
O7 Na7 O7 1_455 . 118.7(2)
O2 Bi8 O2 1_455 . 117.3(2)
O2 Bi8 O6 1_455 . 74.68(10)
O2 Bi8 O6 1_455 3_454 74.68(10)
O2 Bi8 O6 . . 74.68(10)
O2 Bi8 O6 . 3_454 74.68(10)
O6 Bi8 O6 . 3_454 119.0(2)
O2 Na8 O2 1_455 . 117.3(2)
O2 Na8 O6 1_455 . 74.68(10)
O2 Na8 O6 1_455 3_454 74.68(10)
O2 Na8 O6 . . 74.68(10)
O2 Na8 O6 . 3_454 74.68(10)
O6 Na8 O6 . 3_454 119.0(2)
Cl3 Na9 Cl3 1_455 . 83.93(8)
Cl3 Na9 Cl3 1_455 3_455 82.70(9)
Cl3 Na9 Cl3 1_455 3_555 140.1(2)
Cl3 Na9 Cl4 1_455 1_455 79.94(6)
Cl3 Na9 Cl4 1_455 . 133.92(12)
Cl3 Na9 Cl3 . 3_455 140.1(2)
Cl3 Na9 Cl3 . 3_555 82.70(9)
Cl3 Na9 Cl4 . 1_455 133.92(12)
Cl3 Na9 Cl4 . . 79.94(6)
Cl3 Na9 Cl3 3_455 3_555 83.93(8)
Cl3 Na9 Cl4 3_455 1_455 79.94(6)
Cl3 Na9 Cl4 3_455 . 133.92(12)
Cl3 Na9 Cl4 3_555 1_455 133.92(12)
Cl3 Na9 Cl4 3_555 . 79.94(6)
Cl4 Na9 Cl4 1_455 . 80.97(15)

loop_
_geom_bond_atom_site_label_1
_geom_bond_atom_site_label_2
_geom_bond_site_symmetry_2
_geom_bond_distance
Bi1 O1 . 2.191(5)
Bi1 O3 . 2.252(3)
Bi1 O3 1_655 2.252(3)
Bi1 O3 12_555 2.303(5)
Bi2 O1 1_455 2.240(3)
Bi2 O1 . 2.240(3)
Bi2 O4 . 2.129(6)
Bi3 O5 . 2.180(5)
Bi3 O6 . 2.260(5)
Bi3 O8 1_455 2.226(3)
Bi3 O8 . 2.226(3)
Bi4 O9 1_655 2.179(10)
Bi4 O9 3_555 2.179(10)
Bi5 O2 . 2.248(4)
Bi5 O6 . 2.265(3)
Bi5 O6 1_655 2.265(3)
Bi5 O8 . 2.260(5)
Na5 O2 . 2.248(4)
Na5 O6 . 2.265(3)
Na5 O6 1_655 2.265(3)
Na5 O8 . 2.260(5)
Bi6a O5 . 2.282(4)
Bi6a O5 1_655 2.282(4)
Bi6a O7 . 2.260(9)
Bi6a O8 . 2.371(9)
Bi6b O7 . 2.257(11)
Bi7 O5 . 2.261(5)
Bi7 O5 3_455 2.261(5)
Bi7 O7 1_455 2.238(4)
Bi7 O7 . 2.238(4)
Na7 O5 . 2.261(5)
Na7 O5 3_455 2.261(5)
Na7 O7 1_455 2.238(4)
Na7 O7 . 2.238(4)
Bi8 O2 1_455 2.255(4)
Bi8 O2 . 2.255(4)
Bi8 O6 . 2.291(5)
Bi8 O6 3_454 2.291(5)
Na8 O2 1_455 2.255(4)
Na8 O2 . 2.255(4)
Na8 O6 . 2.291(5)
Na8 O6 3_454 2.291(5)
Na9 Cl3 1_455 2.880(3)
Na9 Cl3 . 2.880(3)
Na9 Cl3 3_455 2.880(3)
Na9 Cl3 3_555 2.880(3)
Na9 Cl4 1_455 2.966(5)
Na9 Cl4 . 2.966(5)
